data_7038630
loop_
_publ_author_name
'Chattopadhyay, Krishna'
'Shaw, Bikash Kumar'
'Saha, Shyamal Kumar'
'Ray, Debashis'

_publ_section_title
;
 Unique trapping of paddlewheel copper(ii) carboxylate by ligand-bound
 {Cu2} fragments for [Cu6] assembly.
;
_journal_issue 16
_journal_name_full 'Dalton transactions (Cambridge, England : 2003)'
_journal_page_first 6928
_journal_page_last 6938
_journal_paper_doi 10.1039/c6dt00103c
_journal_volume 45
_journal_year 2016
_chemical_formula_moiety 'C42 H68 Cu6 N8 O16, 4(Cl O4), H2 O'
_chemical_formula_sum 'C42 H70 Cl4 Cu6 N8 O33'
_chemical_formula_weight 1738.10
_chemical_name_systematic
;
 ?
;
_space_group_IT_number 2
_symmetry_cell_setting triclinic
_symmetry_space_group_name_Hall '-P 1'
_symmetry_space_group_name_H-M 'P -1'
_atom_sites_solution_hydrogens geom
_atom_sites_solution_primary direct
_atom_sites_solution_secondary difmap
_audit_creation_method SHELXL-97
_audit_update_record
;
2016-02-26 deposited with the CCDC.
2016-02-29 downloaded from the CCDC.
;
_cell_angle_alpha 115.462(4)
_cell_angle_beta 96.643(5)
_cell_angle_gamma 104.762(4)
_cell_formula_units_Z 1
_cell_length_a 10.1433(16)
_cell_length_b 12.7099(19)
_cell_length_c 14.230(2)
_cell_measurement_reflns_used 19239
_cell_measurement_temperature 100
_cell_measurement_theta_max 25.92
_cell_measurement_theta_min 1.64
_cell_volume 1547.5(4)
_computing_cell_refinement 'Brucker SMART'
_computing_data_collection 'Brucker SMART'
_computing_data_reduction 'Brucker SMART'
_computing_molecular_graphics Diamond
_computing_publication_material 'SHELXL-97 (Sheldrick, 1997), PLATON (Spek, 2009)'
_computing_structure_refinement 'SHELXL-97 (Sheldrick, 1997)'
_computing_structure_solution 'SHELXS-97 (Sheldrick, 1997)'
_diffrn_ambient_temperature 100
_diffrn_measured_fraction_theta_full 0.976
_diffrn_measured_fraction_theta_max 0.976
_diffrn_measurement_device_type 'CCD area detector'
_diffrn_measurement_method '\f and \w scans'
_diffrn_radiation_monochromator graphite
_diffrn_radiation_source 'fine-focus sealed tube'
_diffrn_radiation_type MoK\a
_diffrn_radiation_wavelength 0.71073
_diffrn_reflns_av_R_equivalents 0.0450
_diffrn_reflns_av_sigmaI/netI 0.0510
_diffrn_reflns_limit_h_max 12
_diffrn_reflns_limit_h_min -12
_diffrn_reflns_limit_k_max 15
_diffrn_reflns_limit_k_min -15
_diffrn_reflns_limit_l_max 17
_diffrn_reflns_limit_l_min -14
_diffrn_reflns_number 19239
_diffrn_reflns_theta_full 25.92
_diffrn_reflns_theta_max 25.92
_diffrn_reflns_theta_min 1.64
_exptl_absorpt_coefficient_mu 2.297
_exptl_absorpt_correction_T_max 0.725
_exptl_absorpt_correction_T_min 0.506
_exptl_absorpt_correction_type multi-scan
_exptl_absorpt_process_details 'SADABS (Sheldrick, 1997)'
_exptl_crystal_colour green
_exptl_crystal_density_diffrn 1.865
_exptl_crystal_density_method 'not measured'
_exptl_crystal_description block
_exptl_crystal_F_000 884
_exptl_crystal_size_max 0.30
_exptl_crystal_size_mid 0.24
_exptl_crystal_size_min 0.15
_refine_diff_density_max 1.301
_refine_diff_density_min -0.983
_refine_diff_density_rms 0.120
_refine_ls_extinction_method none
_refine_ls_goodness_of_fit_ref 1.077
_refine_ls_hydrogen_treatment constr
_refine_ls_matrix_type full
_refine_ls_number_parameters 420
_refine_ls_number_reflns 5892
_refine_ls_number_restraints 24
_refine_ls_restrained_S_all 1.086
_refine_ls_R_factor_all 0.0627
_refine_ls_R_factor_gt 0.0464
_refine_ls_shift/su_max 0.001
_refine_ls_shift/su_mean 0.000
_refine_ls_structure_factor_coef Fsqd
_refine_ls_weighting_details 'calc w=1/[\s^2^(Fo^2^)+(0.0558P)^2^+2.5617P] where P=(Fo^2^+2Fc^2^)/3'
_refine_ls_weighting_scheme calc
_refine_ls_wR_factor_gt 0.1123
_refine_ls_wR_factor_ref 0.1213
_reflns_number_gt 4606
_reflns_number_total 5892
_reflns_threshold_expression I>2sigma(I)
_cod_data_source_file c6dt00103c2.cif
_cod_data_source_block complex_1
_cod_depositor_comments 'Adding full bibliography for 7038630--7038632.cif.'
_cod_original_sg_symbol_H-M P-1
_cod_database_code 7038630

loop_
_symmetry_equiv_pos_as_xyz
'x, y, z'
'-x, -y, -z'

loop_
_atom_site_label
_atom_site_type_symbol
_atom_site_fract_x
_atom_site_fract_y
_atom_site_fract_z
_atom_site_U_iso_or_equiv
_atom_site_adp_type
_atom_site_occupancy
_atom_site_symmetry_multiplicity
_atom_site_calc_flag
_atom_site_refinement_flags
_atom_site_disorder_assembly
_atom_site_disorder_group
Cu1 Cu 0.77668(6) 0.23091(5) 0.30931(4) 0.01752(15) Uani 1 1 d . C .
Cu2 Cu 0.80377(5) -0.01919(5) 0.22993(4) 0.01777(15) Uani 1 1 d . C .
Cu3 Cu 0.62237(5) 0.03813(5) 0.06257(4) 0.01768(15) Uani 1 1 d . . .
O1 O 0.7373(3) 0.0930(3) 0.3415(2) 0.0173(6) Uani 1 1 d . . .
C1 C 0.7099(4) 0.0924(4) 0.4308(3) 0.0178(9) Uani 1 1 d . . .
C2 C 0.7098(5) -0.0089(4) 0.4484(4) 0.0201(10) Uani 1 1 d . . .
C3 C 0.6865(5) -0.0046(4) 0.5454(4) 0.0221(10) Uani 1 1 d . . .
H3 H 0.6891 -0.0706 0.5572 0.027 Uiso 1 1 calc R . .
C4 C 0.6601(5) 0.0931(4) 0.6238(4) 0.0244(10) Uani 1 1 d . . .
C5 C 0.6550(5) 0.1892(4) 0.6030(4) 0.0239(10) Uani 1 1 d . . .
H5 H 0.6341 0.2547 0.6535 0.029 Uiso 1 1 calc R . .
C6 C 0.6802(4) 0.1916(4) 0.5089(3) 0.0192(9) Uani 1 1 d . . .
C7 C 0.6383(6) 0.0972(5) 0.7288(4) 0.0342(12) Uani 1 1 d . . .
H7A H 0.5554 0.1186 0.7423 0.050 Uiso 1 1 d . . .
H7B H 0.7188 0.1585 0.7867 0.050 Uiso 1 1 d . . .
H7C H 0.6263 0.0176 0.7240 0.050 Uiso 1 1 d . . .
C8 C 0.6740(5) 0.3003(4) 0.5000(4) 0.0216(10) Uani 1 1 d . . .
H8 H 0.6419 0.3552 0.5517 0.026 Uiso 1 1 calc R . .
N1 N 0.7090(4) 0.3264(3) 0.4272(3) 0.0196(8) Uani 1 1 d . . .
C9 C 0.7041(5) 0.4430(4) 0.4300(4) 0.0241(10) Uani 1 1 d . . .
H9A H 0.7857 0.5121 0.4830 0.029 Uiso 1 1 calc R . .
H9B H 0.6197 0.4583 0.4493 0.029 Uiso 1 1 calc R . .
C10 C 0.7037(5) 0.4296(5) 0.3185(4) 0.0278(11) Uani 1 1 d . . .
H10A H 0.6105 0.3784 0.2702 0.033 Uiso 1 1 calc R . .
H10B H 0.7261 0.5104 0.3223 0.033 Uiso 1 1 calc R . .
N2 N 0.8088(4) 0.3723(3) 0.2761(3) 0.0212(8) Uani 1 1 d . . .
H2 H 0.7843 0.3396 0.2032 0.025 Uiso 1 1 calc R . .
C11 C 0.9569(5) 0.4588(4) 0.3166(4) 0.0292(11) Uani 1 1 d . B .
H11A H 1.0192 0.4114 0.2939 0.035 Uiso 1 1 calc R . .
H11B H 0.9817 0.5019 0.3948 0.035 Uiso 1 1 calc R . .
C12 C 0.9802(6) 0.5540(5) 0.2763(4) 0.0311(11) Uani 1 1 d D . .
H12A H 0.9084 0.5927 0.2885 0.037 Uiso 1 1 calc R A 1
H12B H 1.0716 0.6181 0.3161 0.037 Uiso 1 1 calc R A 1
O2A O 0.9736(8) 0.4949(6) 0.1633(5) 0.0324(16) Uiso 0.50 1 d PD B 1
H2A H 1.0349 0.4629 0.1533 0.049 Uiso 0.50 1 calc PR B 1
O2B O 0.8987(9) 0.5043(7) 0.1687(6) 0.048(2) Uiso 0.50 1 d PD B 2
H2B H 0.9207 0.4464 0.1281 0.072 Uiso 0.50 1 calc PR B 2
C13 C 0.7362(5) -0.1180(4) 0.3741(4) 0.0241(10) Uani 1 1 d . C .
H13 H 0.7272 -0.1817 0.3914 0.029 Uiso 1 1 calc R . .
N3 N 0.7710(4) -0.1336(4) 0.2863(3) 0.0274(9) Uani 1 1 d . . .
C14A C 0.7601(16) -0.2643(14) 0.2047(12) 0.015(3) Uiso 0.30 1 d PD C 1
H14A H 0.7773 -0.3123 0.2394 0.019 Uiso 0.30 1 calc PR C 1
H14B H 0.6694 -0.3086 0.1518 0.019 Uiso 0.30 1 calc PR C 1
C14B C 0.8209(9) -0.2357(7) 0.2274(5) 0.0256(16) Uiso 0.70 1 d PD C 2
H14C H 0.7735 -0.3075 0.2346 0.031 Uiso 0.70 1 calc PR C 2
H14D H 0.9217 -0.2116 0.2558 0.031 Uiso 0.70 1 calc PR C 2
C15A C 0.8789(15) -0.2312(13) 0.1555(12) 0.023(3) Uiso 0.30 1 d PD C 1
H15A H 0.8839 -0.3062 0.0983 0.028 Uiso 0.30 1 calc PR C 1
H15B H 0.9681 -0.1896 0.2100 0.028 Uiso 0.30 1 calc PR C 1
C15B C 0.7878(8) -0.2659(6) 0.1104(6) 0.0333(17) Uiso 0.70 1 d PD C 2
H15C H 0.8277 -0.3274 0.0690 0.040 Uiso 0.70 1 calc PR C 2
H15D H 0.6866 -0.2978 0.0796 0.040 Uiso 0.70 1 calc PR C 2
N4 N 0.8537(5) -0.1457(4) 0.1099(4) 0.0363(11) Uani 1 1 d D . .
H4 H 0.7846 -0.1869 0.0471 0.044 Uiso 1 1 calc R C 1
C16 C 0.9921(5) -0.1094(5) 0.0945(4) 0.0394(13) Uani 1 1 d . C .
H16A H 1.0601 -0.0976 0.1551 0.047 Uiso 1 1 calc R . .
H16B H 1.0107 -0.0297 0.0962 0.047 Uiso 1 1 calc R . .
C17 C 1.0181(6) -0.1979(5) -0.0084(4) 0.0341(12) Uani 1 1 d . . .
H17A H 1.1191 -0.1801 0.0015 0.041 Uiso 1 1 calc R C .
H17B H 0.9769 -0.2817 -0.0201 0.041 Uiso 1 1 calc R . .
O3 O 0.9625(4) -0.1930(3) -0.1032(3) 0.0382(9) Uani 1 1 d . C .
H3O H 0.8764 -0.2119 -0.1145 0.057 Uiso 1 1 calc R . .
O4 O 0.8144(3) 0.1072(3) 0.1849(2) 0.0162(6) Uani 1 1 d . . .
H4O H 0.9018 0.1364 0.1666 0.024 Uiso 1 1 calc R C .
O5 O 0.5583(3) -0.1172(3) 0.0720(2) 0.0240(7) Uani 1 1 d . . .
O6 O 0.3465(3) -0.1843(3) -0.0403(2) 0.0233(7) Uani 1 1 d . . .
C37 C 0.4378(5) -0.1969(4) 0.0184(4) 0.0212(10) Uani 1 1 d . C .
C38 C 0.3992(5) -0.3179(5) 0.0210(4) 0.0324(12) Uani 1 1 d . . .
H38A H 0.4493 -0.3054 0.0885 0.039 Uiso 1 1 calc R C .
H38B H 0.4242 -0.3771 -0.0369 0.039 Uiso 1 1 calc R . .
H38C H 0.2995 -0.3483 0.0130 0.039 Uiso 1 1 calc R . .
O7 O 0.5294(3) 0.1170(3) 0.1752(2) 0.0207(7) Uani 1 1 d . . .
O8 O 0.3160(3) 0.0494(3) 0.0657(2) 0.0233(7) Uani 1 1 d . . .
C35 C 0.4020(5) 0.1109(4) 0.1581(4) 0.0210(10) Uani 1 1 d . C .
C36 C 0.3482(5) 0.1794(4) 0.2511(4) 0.0232(10) Uani 1 1 d . . .
H36A H 0.4028 0.1890 0.3159 0.028 Uiso 1 1 calc R C .
H36B H 0.2510 0.1337 0.2390 0.028 Uiso 1 1 calc R . .
H36C H 0.3562 0.2596 0.2584 0.028 Uiso 1 1 calc R . .
Cl1 Cl 1.08836(11) 0.21104(10) 0.43606(9) 0.0213(2) Uani 1 1 d . . .
O9 O 1.0271(4) 0.2916(3) 0.4135(3) 0.0371(9) Uani 1 1 d . . .
O10 O 1.0522(3) 0.0955(3) 0.3380(3) 0.0285(8) Uani 1 1 d . . .
O11 O 1.0318(4) 0.1884(4) 0.5158(3) 0.0418(10) Uani 1 1 d . . .
O12 O 1.2395(3) 0.2682(3) 0.4737(3) 0.0262(7) Uani 1 1 d . . .
Cl2 Cl 0.36211(16) 0.47141(12) 0.19413(12) 0.0422(3) Uani 1 1 d D . .
O15A O 0.3887(15) 0.4937(13) 0.3030(7) 0.080(4) Uiso 0.40 1 d PD D 1
O15B O 0.2636(8) 0.4487(8) 0.2525(6) 0.067(2) Uiso 0.60 1 d PD D 2
O16A O 0.2587(7) 0.5076(7) 0.1469(6) 0.073(2) Uiso 0.70 1 d PD D 1
O16B O 0.361(2) 0.5401(15) 0.1387(13) 0.078(5) Uiso 0.30 1 d PD D 2
O14 O 0.3582(6) 0.3503(4) 0.1241(3) 0.0674(14) Uani 1 1 d D D .
O13A O 0.4902(7) 0.5464(7) 0.1922(7) 0.051(2) Uiso 0.50 1 d PD D 1
O13B O 0.4783(9) 0.5561(9) 0.2875(7) 0.078(3) Uiso 0.50 1 d PD D 2
O1W O 0.0810(12) 0.5291(14) 0.0474(10) 0.107(5) Uani 0.50 1 d P . 2

loop_
_atom_site_aniso_label
_atom_site_aniso_U_11
_atom_site_aniso_U_22
_atom_site_aniso_U_33
_atom_site_aniso_U_23
_atom_site_aniso_U_13
_atom_site_aniso_U_12
Cu1 0.0250(3) 0.0147(3) 0.0153(3) 0.0081(2) 0.0071(2) 0.0080(2)
Cu2 0.0226(3) 0.0178(3) 0.0172(3) 0.0090(2) 0.0083(2) 0.0107(2)
Cu3 0.0194(3) 0.0201(3) 0.0140(3) 0.0077(2) 0.0049(2) 0.0082(2)
O1 0.0241(16) 0.0173(16) 0.0155(16) 0.0098(14) 0.0092(13) 0.0097(13)
C1 0.015(2) 0.022(2) 0.016(2) 0.010(2) 0.0028(18) 0.0047(18)
C2 0.021(2) 0.025(3) 0.019(2) 0.013(2) 0.0096(19) 0.010(2)
C3 0.024(2) 0.023(2) 0.024(3) 0.016(2) 0.005(2) 0.007(2)
C4 0.029(3) 0.027(3) 0.018(3) 0.012(2) 0.009(2) 0.008(2)
C5 0.028(3) 0.021(2) 0.019(2) 0.007(2) 0.010(2) 0.007(2)
C6 0.018(2) 0.023(2) 0.018(2) 0.011(2) 0.0041(18) 0.0050(19)
C7 0.051(3) 0.035(3) 0.026(3) 0.019(3) 0.021(3) 0.015(3)
C8 0.024(2) 0.019(2) 0.020(2) 0.005(2) 0.009(2) 0.009(2)
N1 0.026(2) 0.0156(19) 0.016(2) 0.0062(17) 0.0048(16) 0.0080(16)
C9 0.034(3) 0.015(2) 0.026(3) 0.008(2) 0.013(2) 0.012(2)
C10 0.034(3) 0.026(3) 0.034(3) 0.019(2) 0.011(2) 0.015(2)
N2 0.030(2) 0.0137(19) 0.018(2) 0.0062(17) 0.0059(17) 0.0066(17)
C11 0.033(3) 0.025(3) 0.032(3) 0.014(2) 0.009(2) 0.010(2)
C12 0.036(3) 0.026(3) 0.034(3) 0.018(2) 0.010(2) 0.008(2)
C13 0.033(3) 0.019(2) 0.025(3) 0.013(2) 0.007(2) 0.012(2)
N3 0.043(2) 0.024(2) 0.027(2) 0.0154(19) 0.017(2) 0.018(2)
N4 0.053(3) 0.025(2) 0.040(3) 0.015(2) 0.029(2) 0.021(2)
C16 0.031(3) 0.043(3) 0.038(3) 0.013(3) 0.010(3) 0.013(3)
C17 0.039(3) 0.032(3) 0.030(3) 0.009(3) 0.017(2) 0.015(2)
O3 0.0267(19) 0.043(2) 0.052(2) 0.028(2) 0.0120(18) 0.0111(17)
O4 0.0192(15) 0.0160(15) 0.0131(15) 0.0063(13) 0.0049(12) 0.0060(13)
O5 0.0302(18) 0.0231(18) 0.0176(17) 0.0090(15) 0.0045(14) 0.0096(15)
O6 0.0255(17) 0.0214(17) 0.0232(18) 0.0099(15) 0.0086(14) 0.0087(14)
C37 0.028(3) 0.024(3) 0.018(2) 0.010(2) 0.013(2) 0.015(2)
C38 0.034(3) 0.030(3) 0.041(3) 0.022(3) 0.014(2) 0.012(2)
O7 0.0208(16) 0.0244(17) 0.0147(16) 0.0070(14) 0.0049(13) 0.0082(14)
O8 0.0206(16) 0.0275(18) 0.0162(17) 0.0047(15) 0.0054(14) 0.0095(14)
C35 0.025(2) 0.023(2) 0.020(3) 0.014(2) 0.009(2) 0.008(2)
C36 0.025(2) 0.023(3) 0.021(3) 0.010(2) 0.009(2) 0.007(2)
Cl1 0.0202(5) 0.0199(6) 0.0221(6) 0.0084(5) 0.0028(4) 0.0083(5)
O9 0.031(2) 0.0221(18) 0.048(2) 0.0124(18) -0.0090(17) 0.0097(16)
O10 0.0259(18) 0.0204(18) 0.0278(19) 0.0025(15) 0.0029(15) 0.0084(15)
O11 0.028(2) 0.069(3) 0.030(2) 0.027(2) 0.0119(17) 0.0120(19)
O12 0.0219(17) 0.0242(18) 0.0308(19) 0.0137(16) 0.0015(14) 0.0065(14)
Cl2 0.0606(9) 0.0238(7) 0.0436(8) 0.0144(6) 0.0206(7) 0.0168(7)
O14 0.129(4) 0.046(3) 0.048(3) 0.023(2) 0.047(3) 0.049(3)
O1W 0.086(8) 0.185(14) 0.101(9) 0.108(10) 0.040(7) 0.046(9)

loop_
_atom_type_symbol
_atom_type_description
_atom_type_scat_dispersion_real
_atom_type_scat_dispersion_imag
_atom_type_scat_source
C C 0.0033 0.0016 'International Tables Vol C Tables 4.2.6.8 and 6.1.1.4'
H H 0.0000 0.0000 'International Tables Vol C Tables 4.2.6.8 and 6.1.1.4'
Cl Cl 0.1484 0.1585 'International Tables Vol C Tables 4.2.6.8 and 6.1.1.4'
Cu Cu 0.3201 1.2651 'International Tables Vol C Tables 4.2.6.8 and 6.1.1.4'
N N 0.0061 0.0033 'International Tables Vol C Tables 4.2.6.8 and 6.1.1.4'
O O 0.0106 0.0060 'International Tables Vol C Tables 4.2.6.8 and 6.1.1.4'

loop_
_geom_angle_atom_site_label_1
_geom_angle_atom_site_label_2
_geom_angle_atom_site_label_3
_geom_angle
_geom_angle_site_symmetry_1
_geom_angle_site_symmetry_3
N1 Cu1 O1 91.96(13) . .
N1 Cu1 O4 169.01(14) . .
O1 Cu1 O4 79.81(12) . .
N1 Cu1 N2 86.62(15) . .
O1 Cu1 N2 177.63(13) . .
O4 Cu1 N2 101.36(13) . .
N1 Cu1 Cu2 132.10(11) . .
O1 Cu1 Cu2 40.15(8) . .
O4 Cu1 Cu2 40.29(8) . .
N2 Cu1 Cu2 141.27(11) . .
N3 Cu2 O1 91.24(14) . .
N3 Cu2 O4 170.48(14) . .
O1 Cu2 O4 79.95(11) . .
N3 Cu2 N4 86.65(16) . .
O1 Cu2 N4 174.67(16) . .
O4 Cu2 N4 101.82(14) . .
N3 Cu2 Cu1 131.32(12) . .
O1 Cu2 Cu1 40.26(8) . .
O4 Cu2 Cu1 40.32(8) . .
N4 Cu2 Cu1 142.03(12) . .
O8 Cu3 O6 91.50(13) 2_655 2_655
O8 Cu3 O7 170.45(12) 2_655 .
O6 Cu3 O7 87.25(12) 2_655 .
O8 Cu3 O5 89.36(13) 2_655 .
O6 Cu3 O5 170.57(13) 2_655 .
O7 Cu3 O5 90.36(13) . .
O8 Cu3 O4 99.83(11) 2_655 .
O6 Cu3 O4 97.59(12) 2_655 .
O7 Cu3 O4 89.73(11) . .
O5 Cu3 O4 91.52(12) . .
O8 Cu3 Cu3 87.47(9) 2_655 2_655
O6 Cu3 Cu3 84.36(9) 2_655 2_655
O7 Cu3 Cu3 82.98(9) . 2_655
O5 Cu3 Cu3 86.30(9) . 2_655
O4 Cu3 Cu3 172.37(8) . 2_655
C1 O1 Cu2 130.0(3) . .
C1 O1 Cu1 128.2(3) . .
Cu2 O1 Cu1 99.58(12) . .
O1 C1 C6 121.1(4) . .
O1 C1 C2 120.2(4) . .
C6 C1 C2 118.7(4) . .
C3 C2 C1 118.9(4) . .
C3 C2 C13 116.5(4) . .
C1 C2 C13 124.6(4) . .
C4 C3 C2 123.1(4) . .
C4 C3 H3 118.4 . .
C2 C3 H3 118.4 . .
C3 C4 C5 117.0(4) . .
C3 C4 C7 122.3(4) . .
C5 C4 C7 120.7(4) . .
C4 C5 C6 122.6(4) . .
C4 C5 H5 118.7 . .
C6 C5 H5 118.7 . .
C5 C6 C1 119.6(4) . .
C5 C6 C8 116.0(4) . .
C1 C6 C8 124.4(4) . .
C4 C7 H7A 109.4(4) . .
C4 C7 H7B 109.6(4) . .
H7A C7 H7B 109.3(5) . .
C4 C7 H7C 109.6(4) . .
H7A C7 H7C 109.4(5) . .
H7B C7 H7C 109.6(5) . .
N1 C8 C6 125.5(4) . .
N1 C8 H8 117.3 . .
C6 C8 H8 117.3 . .
C8 N1 C9 120.3(4) . .
C8 N1 Cu1 127.1(3) . .
C9 N1 Cu1 112.6(3) . .
N1 C9 C10 107.9(3) . .
N1 C9 H9A 110.1 . .
C10 C9 H9A 110.1 . .
N1 C9 H9B 110.1 . .
C10 C9 H9B 110.1 . .
H9A C9 H9B 108.4 . .
N2 C10 C9 110.2(4) . .
N2 C10 H10A 109.6 . .
C9 C10 H10A 109.6 . .
N2 C10 H10B 109.6 . .
C9 C10 H10B 109.6 . .
H10A C10 H10B 108.1 . .
C10 N2 C11 115.0(4) . .
C10 N2 Cu1 103.7(3) . .
C11 N2 Cu1 114.8(3) . .
C10 N2 H2 107.6 . .
C11 N2 H2 107.6 . .
Cu1 N2 H2 107.6 . .
N2 C11 C12 112.8(4) . .
N2 C11 H11A 109.0 . .
C12 C11 H11A 109.0 . .
N2 C11 H11B 109.0 . .
C12 C11 H11B 109.0 . .
H11A C11 H11B 107.8 . .
O2B C12 O2A 32.7(4) . .
O2B C12 C11 112.6(5) . .
O2A C12 C11 110.1(5) . .
O2B C12 H12A 78.7 . .
O2A C12 H12A 109.6 . .
C11 C12 H12A 109.6 . .
O2B C12 H12B 131.5 . .
O2A C12 H12B 109.6 . .
C11 C12 H12B 109.6 . .
H12A C12 H12B 108.2 . .
C12 O2A H2A 109.5 . .
C12 O2B H2B 109.5 . .
N3 C13 C2 125.3(4) . .
N3 C13 H13 117.4 . .
C2 C13 H13 117.4 . .
C13 N3 C14B 120.9(4) . .
C13 N3 C14A 118.2(6) . .
C14B N3 C14A 22.9(5) . .
C13 N3 Cu2 127.7(3) . .
C14B N3 Cu2 110.2(3) . .
C14A N3 Cu2 113.0(5) . .
C15A C14A N3 99.1(10) . .
C15A C14A H14A 112.0 . .
N3 C14A H14A 112.0 . .
C15A C14A H14B 112.0 . .
N3 C14A H14B 112.0 . .
H14A C14A H14B 109.6 . .
N3 C14B C15B 107.4(5) . .
N3 C14B H14C 110.2 . .
C15B C14B H14C 110.2 . .
N3 C14B H14D 110.2 . .
C15B C14B H14D 110.2 . .
H14C C14B H14D 108.5 . .
C14A C15A N4 110.3(9) . .
C14A C15A H15A 109.6 . .
N4 C15A H15A 109.6 . .
C14A C15A H15B 109.6 . .
N4 C15A H15B 109.6 . .
H15A C15A H15B 108.1 . .
N4 C15B C14B 105.8(5) . .
N4 C15B H15C 110.6 . .
C14B C15B H15C 110.6 . .
N4 C15B H15D 110.6 . .
C14B C15B H15D 110.6 . .
H15C C15B H15D 108.7 . .
C16 N4 C15B 123.2(5) . .
C16 N4 C15A 96.6(6) . .
C15B N4 C15A 35.7(6) . .
C16 N4 Cu2 117.7(3) . .
C15B N4 Cu2 105.0(3) . .
C15A N4 Cu2 102.6(6) . .
C16 N4 H4 112.7 . .
C15B N4 H4 79.7 . .
C15A N4 H4 112.7 . .
Cu2 N4 H4 112.7 . .
N4 C16 C17 116.5(5) . .
N4 C16 H16A 108.2 . .
C17 C16 H16A 108.2 . .
N4 C16 H16B 108.2 . .
C17 C16 H16B 108.2 . .
H16A C16 H16B 107.3 . .
O3 C17 C16 115.0(4) . .
O3 C17 H17A 108.5 . .
C16 C17 H17A 108.5 . .
O3 C17 H17B 108.5 . .
C16 C17 H17B 108.5 . .
H17A C17 H17B 107.5 . .
C17 O3 H3O 109.5 . .
Cu2 O4 Cu1 99.40(12) . .
Cu2 O4 Cu3 105.95(13) . .
Cu1 O4 Cu3 101.76(12) . .
Cu2 O4 H4O 115.8 . .
Cu1 O4 H4O 115.8 . .
Cu3 O4 H4O 115.8 . .
C37 O5 Cu3 120.8(3) . .
C37 O6 Cu3 123.7(3) . 2_655
O5 C37 O6 124.8(4) . .
O5 C37 C38 118.6(4) . .
O6 C37 C38 116.6(4) . .
C37 C38 H38A 109.5 . .
C37 C38 H38B 109.5 . .
H38A C38 H38B 109.5 . .
C37 C38 H38C 109.5 . .
H38A C38 H38C 109.5 . .
H38B C38 H38C 109.5 . .
C35 O7 Cu3 125.0(3) . .
C35 O8 Cu3 120.8(3) . 2_655
O7 C35 O8 123.7(4) . .
O7 C35 C36 118.8(4) . .
O8 C35 C36 117.5(4) . .
C35 C36 H36A 109.5 . .
C35 C36 H36B 109.5 . .
H36A C36 H36B 109.5 . .
C35 C36 H36C 109.5 . .
H36A C36 H36C 109.5 . .
H36B C36 H36C 109.5 . .
O11 Cl1 O12 110.4(2) . .
O11 Cl1 O10 109.6(2) . .
O12 Cl1 O10 109.43(19) . .
O11 Cl1 O9 109.1(2) . .
O12 Cl1 O9 109.8(2) . .
O10 Cl1 O9 108.6(2) . .
O16B Cl2 O13A 59.6(8) . .
O16B Cl2 O14 110.8(8) . .
O13A Cl2 O14 102.5(4) . .
O16B Cl2 O15B 125.9(8) . .
O13A Cl2 O15B 149.4(5) . .
O14 Cl2 O15B 102.1(4) . .
O16B Cl2 O15A 138.1(9) . .
O13A Cl2 O15A 102.8(7) . .
O14 Cl2 O15A 110.1(6) . .
O15B Cl2 O15A 51.2(6) . .
O16B Cl2 O13B 101.5(9) . .
O13A Cl2 O13B 55.6(5) . .
O14 Cl2 O13B 121.7(5) . .
O15B Cl2 O13B 95.7(6) . .
O15A Cl2 O13B 47.5(6) . .
O16B Cl2 O16A 43.2(7) . .
O13A Cl2 O16A 101.9(4) . .
O14 Cl2 O16A 112.1(4) . .
O15B Cl2 O16A 85.2(5) . .
O15A Cl2 O16A 124.1(6) . .
O13B Cl2 O16A 124.4(5) . .

loop_
_geom_bond_atom_site_label_1
_geom_bond_atom_site_label_2
_geom_bond_distance
_geom_bond_site_symmetry_2
Cu1 N1 1.924(4) .
Cu1 O1 1.954(3) .
Cu1 O4 1.955(3) .
Cu1 N2 2.007(3) .
Cu1 Cu2 2.9809(8) .
Cu2 N3 1.921(4) .
Cu2 O1 1.949(3) .
Cu2 O4 1.954(3) .
Cu2 N4 2.004(4) .
Cu3 O8 1.958(3) 2_655
Cu3 O6 1.969(3) 2_655
Cu3 O7 1.978(3) .
Cu3 O5 1.983(3) .
Cu3 O4 2.150(3) .
Cu3 Cu3 2.5574(11) 2_655
O1 C1 1.334(5) .
C1 C6 1.407(6) .
C1 C2 1.414(6) .
C2 C3 1.408(6) .
C2 C13 1.451(6) .
C3 C4 1.380(6) .
C3 H3 0.9300 .
C4 C5 1.387(6) .
C4 C7 1.515(6) .
C5 C6 1.404(6) .
C5 H5 0.9300 .
C6 C8 1.456(6) .
C7 H7A 0.963(5) .
C7 H7B 0.960(6) .
C7 H7C 0.959(5) .
C8 N1 1.276(6) .
C8 H8 0.9300 .
N1 C9 1.479(5) .
C9 C10 1.520(6) .
C9 H9A 0.9700 .
C9 H9B 0.9700 .
C10 N2 1.483(6) .
C10 H10A 0.9700 .
C10 H10B 0.9700 .
N2 C11 1.486(6) .
N2 H2 0.9100 .
C11 C12 1.527(6) .
C11 H11A 0.9700 .
C11 H11B 0.9700 .
C12 O2B 1.427(8) .
C12 O2A 1.438(7) .
C12 H12A 0.9700 .
C12 H12B 0.9700 .
O2A H2A 0.8200 .
O2B H2B 0.8200 .
C13 N3 1.283(6) .
C13 H13 0.9300 .
N3 C14B 1.462(8) .
N3 C14A 1.529(15) .
C14A C15A 1.520(11) .
C14A H14A 0.9700 .
C14A H14B 0.9700 .
C14B C15B 1.514(8) .
C14B H14C 0.9700 .
C14B H14D 0.9700 .
C15A N4 1.541(10) .
C15A H15A 0.9700 .
C15A H15B 0.9700 .
C15B N4 1.506(7) .
C15B H15C 0.9700 .
C15B H15D 0.9700 .
N4 C16 1.436(6) .
N4 H4 0.9100 .
C16 C17 1.518(7) .
C16 H16A 0.9700 .
C16 H16B 0.9700 .
C17 O3 1.434(6) .
C17 H17A 0.9700 .
C17 H17B 0.9700 .
O3 H3O 0.8200 .
O4 H4O 0.9800 .
O5 C37 1.261(5) .
O6 C37 1.263(5) .
O6 Cu3 1.969(3) 2_655
C37 C38 1.505(6) .
C38 H38A 0.9600 .
C38 H38B 0.9600 .
C38 H38C 0.9600 .
O7 C35 1.263(5) .
O8 C35 1.266(5) .
O8 Cu3 1.958(3) 2_655
C35 C36 1.493(6) .
C36 H36A 0.9600 .
C36 H36B 0.9600 .
C36 H36C 0.9600 .
Cl1 O11 1.430(4) .
Cl1 O12 1.439(3) .
Cl1 O10 1.443(3) .
Cl1 O9 1.449(3) .
Cl2 O16B 1.408(8) .
Cl2 O13A 1.413(6) .
Cl2 O14 1.416(4) .
Cl2 O15B 1.422(6) .
Cl2 O15A 1.429(7) .
Cl2 O13B 1.440(7) .
Cl2 O16A 1.453(6) .
O1W O1W 1.76(2) 2_565
